data_7239100
loop_
_publ_author_name
'Blumberg, Laura C.'
'Zeidan, Tarek A.'
'Maddaford, Adrian'
'Warren, Nicole C.'
'Hutchison, Panee'

_publ_section_title
;
 Novel N-5-(acyloxyalkoxy)carbonyl prodrugs of olanzapine with
 physicochemical properties for extended-release
;
_journal_issue 37
_journal_name_full 'RSC Advances'
_journal_page_first 16270
_journal_paper_doi 10.1039/c3ra41967c
_journal_volume 3
_journal_year 2013
_chemical_formula_moiety 'C25 H32 N4 O4 S'
_chemical_formula_sum 'C25 H32 N4 O4 S'
_chemical_formula_weight 484.61
_chemical_melting_point 328
_chemical_name_systematic
;
(palmitoyloxy) methyl
2-methyl-4-(4-methylpiperazin-1-yl)-4H-benzo[b]thieno[2,3-e][1,4]diazepine-5-carboxylate
;
_space_group_IT_number 14
_space_group_name_Hall '-P 2ybc'
_space_group_name_H-M_alt 'P 1 21/c 1'
_symmetry_cell_setting monoclinic
_symmetry_space_group_name_H-M 'P 1 21/c 1'
_atom_sites_solution_hydrogens geom
_atom_sites_solution_primary direct
_atom_sites_solution_secondary difmap
_audit_creation_method SHELXL-97
_audit_update_record
;
2013-02-12 # Formatted by publCIF
;
_cell_angle_alpha 90.00
_cell_angle_beta 104.795(1)
_cell_angle_gamma 90.00
_cell_formula_units_Z 4
_cell_length_a 10.5728(2)
_cell_length_b 14.8243(3)
_cell_length_c 16.8046(3)
_cell_measurement_reflns_used 1888
_cell_measurement_temperature 173(2)
_cell_measurement_theta_max 61.63
_cell_measurement_theta_min 4.33
_cell_volume 2546.53(8)
_computing_cell_refinement 'Bruker SMART'
_computing_data_collection 'Bruker SMART'
_computing_data_reduction 'Bruker SAINT'
_computing_molecular_graphics 'Bruker SHELXTL'
_computing_publication_material 'Bruker SHELXTL'
_computing_structure_refinement 'SHELXL-97 (Sheldrick, 1997)'
_computing_structure_solution 'SHELXS-97 (Sheldrick, 1990)'
_diffrn_ambient_temperature 173(2)
_diffrn_measured_fraction_theta_full 0.936
_diffrn_measured_fraction_theta_max 0.936
_diffrn_measurement_device_type 'CCD area detector'
_diffrn_measurement_method 'phi and omega scans'
_diffrn_radiation_monochromator graphite
_diffrn_radiation_source 'fine-focus sealed tube'
_diffrn_radiation_type CuK\a
_diffrn_radiation_wavelength 1.54178
_diffrn_reflns_av_R_equivalents 0.0360
_diffrn_reflns_av_sigmaI/netI 0.0498
_diffrn_reflns_limit_h_max 12
_diffrn_reflns_limit_h_min -12
_diffrn_reflns_limit_k_max 17
_diffrn_reflns_limit_k_min -17
_diffrn_reflns_limit_l_max 19
_diffrn_reflns_limit_l_min -17
_diffrn_reflns_number 17085
_diffrn_reflns_theta_full 69.48
_diffrn_reflns_theta_max 69.48
_diffrn_reflns_theta_min 4.04
_exptl_absorpt_coefficient_mu 1.437
_exptl_absorpt_correction_T_max 0.7933
_exptl_absorpt_correction_T_min 0.6951
_exptl_absorpt_correction_type numerical
_exptl_absorpt_process_details sadabs
_exptl_crystal_colour yellow
_exptl_crystal_density_diffrn 1.264
_exptl_crystal_density_method 'not measured'
_exptl_crystal_description plate
_exptl_crystal_F_000 1032
_exptl_crystal_size_max 0.27
_exptl_crystal_size_mid 0.19
_exptl_crystal_size_min 0.17
_refine_diff_density_max 0.341
_refine_diff_density_min -0.260
_refine_diff_density_rms 0.054
_refine_ls_extinction_coef 0.00095(19)
_refine_ls_extinction_expression Fc^*^=kFc[1+0.001xFc^2^\l^3^/sin(2\q)]^-1/4^
_refine_ls_extinction_method SHELXL
_refine_ls_goodness_of_fit_ref 1.020
_refine_ls_hydrogen_treatment constr
_refine_ls_matrix_type full
_refine_ls_number_parameters 308
_refine_ls_number_reflns 4476
_refine_ls_number_restraints 0
_refine_ls_restrained_S_all 1.020
_refine_ls_R_factor_all 0.0744
_refine_ls_R_factor_gt 0.0505
_refine_ls_shift/su_max 0.000
_refine_ls_shift/su_mean 0.000
_refine_ls_structure_factor_coef Fsqd
_refine_ls_weighting_details 'calc w=1/[\s^2^(Fo^2^)+(0.0850P)^2^+0.0700P] where P=(Fo^2^+2Fc^2^)/3'
_refine_ls_weighting_scheme calc
_refine_ls_wR_factor_gt 0.1325
_refine_ls_wR_factor_ref 0.1497
_reflns_number_gt 3200
_reflns_number_total 4476
_reflns_threshold_expression >2sigma(I)
_cod_data_source_file c3ra41967c.txt
_cod_data_source_block 3bh(C16)
_cod_original_sg_symbol_H-M P2(1)/c
_cod_database_code 7239100

loop_
_symmetry_equiv_pos_as_xyz
'x, y, z'
'-x, y+1/2, -z+1/2'
'-x, -y, -z'
'x, -y-1/2, z-1/2'

loop_
_atom_site_label
_atom_site_type_symbol
_atom_site_fract_x
_atom_site_fract_y
_atom_site_fract_z
_atom_site_U_iso_or_equiv
_atom_site_adp_type
_atom_site_occupancy
_atom_site_symmetry_multiplicity
_atom_site_calc_flag
_atom_site_refinement_flags
C1 C -0.1662(3) 0.30785(15) 0.28110(15) 0.0424(6) Uani 1 1 d .
C2 C -0.2564(3) 0.33063(16) 0.32544(17) 0.0488(6) Uani 1 1 d .
H2A H -0.2495 0.3052 0.3783 0.059 Uiso 1 1 calc R
C3 C -0.3557(3) 0.39031(18) 0.29201(18) 0.0543(7) Uani 1 1 d .
H3A H -0.4175 0.4064 0.3218 0.065 Uiso 1 1 calc R
C4 C -0.3652(3) 0.42691(18) 0.21429(18) 0.0555(7) Uani 1 1 d .
H4A H -0.4324 0.4692 0.1918 0.067 Uiso 1 1 calc R
C5 C -0.2779(3) 0.40216(17) 0.16977(18) 0.0522(7) Uani 1 1 d .
H5A H -0.2859 0.4278 0.1169 0.063 Uiso 1 1 calc R
C6 C -0.1777(3) 0.34011(15) 0.20081(16) 0.0446(6) Uani 1 1 d .
C7 C -0.0345(2) 0.24047(15) 0.15702(14) 0.0406(5) Uani 1 1 d .
C8 C 0.0782(3) 0.10578(16) 0.10997(15) 0.0423(6) Uani 1 1 d .
C9 C 0.0377(3) 0.08671(15) 0.17712(15) 0.0427(6) Uani 1 1 d .
H9A H 0.0471 0.0285 0.2016 0.051 Uiso 1 1 calc R
C10 C -0.0215(2) 0.16144(14) 0.20997(14) 0.0393(5) Uani 1 1 d .
C11 C -0.0525(2) 0.16612(14) 0.28531(14) 0.0377(5) Uani 1 1 d .
C12 C -0.1084(3) 0.00632(15) 0.30018(15) 0.0436(6) Uani 1 1 d .
H12A H -0.0290 -0.0312 0.3191 0.052 Uiso 1 1 calc R
H12B H -0.1328 0.0069 0.2393 0.052 Uiso 1 1 calc R
C13 C -0.2193(3) -0.03372(17) 0.33106(15) 0.0487(6) Uani 1 1 d .
H13A H -0.3012 -0.0006 0.3063 0.058 Uiso 1 1 calc R
H13B H -0.2323 -0.0975 0.3134 0.058 Uiso 1 1 calc R
C14 C -0.1781(3) 0.06493(17) 0.44570(16) 0.0477(6) Uani 1 1 d .
H14A H -0.1633 0.0689 0.5062 0.057 Uiso 1 1 calc R
H14B H -0.2594 0.0983 0.4199 0.057 Uiso 1 1 calc R
C15 C -0.0647(3) 0.10672(17) 0.42047(14) 0.0465(6) Uani 1 1 d .
H15A H -0.0577 0.1712 0.4363 0.056 Uiso 1 1 calc R
H15B H 0.0173 0.0763 0.4498 0.056 Uiso 1 1 calc R
C16 C -0.2947(3) -0.0729(2) 0.45068(18) 0.0635(8) Uani 1 1 d .
H16A H -0.3028 -0.1361 0.4330 0.095 Uiso 1 1 calc R
H16B H -0.3781 -0.0418 0.4285 0.095 Uiso 1 1 calc R
H16C H -0.2718 -0.0701 0.5109 0.095 Uiso 1 1 calc R
C17 C 0.1509(3) 0.04643(17) 0.06460(16) 0.0514(7) Uani 1 1 d .
H17A H 0.1629 -0.0134 0.0902 0.077 Uiso 1 1 calc R
H17B H 0.2366 0.0730 0.0669 0.077 Uiso 1 1 calc R
H17C H 0.1009 0.0409 0.0071 0.077 Uiso 1 1 calc R
C18 C 0.0607(3) 0.29939(15) 0.35360(14) 0.0426(6) Uani 1 1 d .
C19 C 0.2857(3) 0.27530(18) 0.40353(16) 0.0510(6) Uani 1 1 d .
H19A H 0.2842 0.3354 0.4290 0.061 Uiso 1 1 calc R
H19B H 0.3447 0.2356 0.4440 0.061 Uiso 1 1 calc R
C20 C 0.3895(3) 0.20815(17) 0.30935(17) 0.0512(7) Uani 1 1 d .
C21 C 0.4060(3) 0.21851(19) 0.22489(17) 0.0527(7) Uani 1 1 d .
H21A H 0.4345 0.2810 0.2180 0.063 Uiso 1 1 calc R
H21B H 0.3202 0.2093 0.1850 0.063 Uiso 1 1 calc R
C22 C 0.5045(3) 0.15340(19) 0.20446(18) 0.0558(7) Uani 1 1 d .
H22A H 0.5890 0.1594 0.2463 0.067 Uiso 1 1 calc R
H22B H 0.4730 0.0908 0.2069 0.067 Uiso 1 1 calc R
C23 C 0.5254(3) 0.1707(2) 0.12003(19) 0.0604(8) Uani 1 1 d .
H23A H 0.5528 0.2341 0.1170 0.072 Uiso 1 1 calc R
H23B H 0.4412 0.1624 0.0783 0.072 Uiso 1 1 calc R
C24 C 0.6269(4) 0.1095(3) 0.0991(2) 0.0825(11) Uani 1 1 d .
H24A H 0.7092 0.1138 0.1432 0.099 Uiso 1 1 calc R
H24B H 0.5960 0.0463 0.0971 0.099 Uiso 1 1 calc R
C25 C 0.6535(4) 0.1328(4) 0.0194(3) 0.1191(17) Uani 1 1 d .
H25A H 0.7192 0.0914 0.0084 0.179 Uiso 1 1 calc R
H25B H 0.6862 0.1948 0.0216 0.179 Uiso 1 1 calc R
H25C H 0.5725 0.1277 -0.0245 0.179 Uiso 1 1 calc R
N1 N -0.0541(2) 0.25522(12) 0.31927(12) 0.0394(5) Uani 1 1 d .
N2 N -0.0976(2) 0.31694(13) 0.15082(13) 0.0448(5) Uani 1 1 d .
N3 N -0.0811(2) 0.09884(12) 0.33144(12) 0.0397(5) Uani 1 1 d .
N4 N -0.1924(2) -0.02909(14) 0.42024(12) 0.0453(5) Uani 1 1 d .
O1 O 0.07268(18) 0.37985(11) 0.36126(11) 0.0499(5) Uani 1 1 d .
O2 O 0.15790(18) 0.23839(11) 0.38169(10) 0.0446(4) Uani 1 1 d .
O3 O 0.33150(19) 0.28315(12) 0.33170(11) 0.0513(5) Uani 1 1 d .
O4 O 0.4218(2) 0.14496(14) 0.35487(13) 0.0757(7) Uani 1 1 d .
S1 S 0.04266(7) 0.21733(4) 0.07740(4) 0.0477(2) Uani 1 1 d .

loop_
_atom_site_aniso_label
_atom_site_aniso_U_11
_atom_site_aniso_U_22
_atom_site_aniso_U_33
_atom_site_aniso_U_23
_atom_site_aniso_U_13
_atom_site_aniso_U_12
C1 0.0577(16) 0.0308(11) 0.0401(15) -0.0013(9) 0.0148(11) -0.0004(11)
C2 0.0651(18) 0.0406(13) 0.0436(16) -0.0056(10) 0.0190(12) -0.0020(12)
C3 0.0591(18) 0.0462(14) 0.0601(19) -0.0113(12) 0.0199(13) -0.0001(13)
C4 0.0585(18) 0.0465(15) 0.0592(19) -0.0053(12) 0.0106(13) 0.0055(13)
C5 0.0638(19) 0.0412(13) 0.0502(17) 0.0029(11) 0.0118(13) 0.0066(13)
C6 0.0573(17) 0.0320(12) 0.0449(16) 0.0015(9) 0.0140(11) 0.0000(11)
C7 0.0530(15) 0.0360(12) 0.0333(14) 0.0034(9) 0.0120(10) -0.0020(11)
C8 0.0566(16) 0.0355(12) 0.0346(14) 0.0012(9) 0.0110(10) 0.0008(11)
C9 0.0618(17) 0.0324(11) 0.0359(14) 0.0008(9) 0.0163(11) 0.0004(11)
C10 0.0563(16) 0.0301(11) 0.0325(14) 0.0001(8) 0.0134(10) -0.0027(10)
C11 0.0493(14) 0.0280(11) 0.0353(14) -0.0001(8) 0.0099(10) 0.0003(10)
C12 0.0655(18) 0.0307(11) 0.0366(14) 0.0007(9) 0.0171(11) -0.0021(11)
C13 0.0658(18) 0.0405(13) 0.0394(15) 0.0012(10) 0.0127(12) -0.0086(12)
C14 0.0673(18) 0.0470(14) 0.0319(14) 0.0022(10) 0.0182(11) 0.0005(13)
C15 0.0684(18) 0.0403(13) 0.0313(15) -0.0021(9) 0.0140(11) -0.0073(12)
C16 0.073(2) 0.072(2) 0.0479(19) 0.0077(14) 0.0206(14) -0.0203(16)
C17 0.0684(19) 0.0463(14) 0.0438(16) 0.0030(11) 0.0224(12) 0.0072(13)
C18 0.0648(17) 0.0350(12) 0.0295(14) 0.0016(9) 0.0148(11) -0.0007(11)
C19 0.0596(18) 0.0505(15) 0.0418(16) 0.0000(11) 0.0109(12) -0.0039(13)
C20 0.0580(17) 0.0413(14) 0.0531(18) 0.0007(11) 0.0119(12) -0.0021(12)
C21 0.0569(17) 0.0520(15) 0.0492(17) 0.0018(11) 0.0132(12) -0.0009(13)
C22 0.0637(19) 0.0507(16) 0.0531(19) 0.0006(12) 0.0149(13) 0.0027(14)
C23 0.0616(19) 0.0622(18) 0.060(2) -0.0049(13) 0.0193(14) -0.0025(15)
C24 0.075(2) 0.104(3) 0.074(3) -0.011(2) 0.0275(18) 0.017(2)
C25 0.123(4) 0.159(5) 0.092(4) -0.009(3) 0.058(3) 0.029(3)
N1 0.0540(13) 0.0274(9) 0.0371(12) -0.0017(7) 0.0120(9) -0.0012(9)
N2 0.0581(14) 0.0365(11) 0.0414(13) 0.0060(8) 0.0155(10) 0.0016(10)
N3 0.0592(13) 0.0318(10) 0.0297(11) -0.0002(7) 0.0144(9) -0.0007(9)
N4 0.0607(14) 0.0426(11) 0.0339(12) 0.0037(8) 0.0143(9) -0.0075(10)
O1 0.0679(13) 0.0314(9) 0.0498(12) -0.0031(7) 0.0136(8) -0.0045(8)
O2 0.0560(11) 0.0377(9) 0.0393(10) 0.0019(7) 0.0110(7) -0.0019(8)
O3 0.0625(12) 0.0437(10) 0.0505(12) 0.0031(8) 0.0194(9) 0.0007(9)
O4 0.117(2) 0.0549(13) 0.0582(15) 0.0108(10) 0.0276(12) 0.0186(13)
S1 0.0655(5) 0.0415(3) 0.0403(4) 0.0104(2) 0.0214(3) 0.0057(3)

loop_
_atom_type_symbol
_atom_type_description
_atom_type_scat_dispersion_real
_atom_type_scat_dispersion_imag
_atom_type_scat_source
C C 0.0181 0.0091 'International Tables Vol C Tables 4.2.6.8 and 6.1.1.4'
H H 0.0000 0.0000 'International Tables Vol C Tables 4.2.6.8 and 6.1.1.4'
N N 0.0311 0.0180 'International Tables Vol C Tables 4.2.6.8 and 6.1.1.4'
O O 0.0492 0.0322 'International Tables Vol C Tables 4.2.6.8 and 6.1.1.4'
S S 0.3331 0.5567 'International Tables Vol C Tables 4.2.6.8 and 6.1.1.4'

loop_
_geom_angle_atom_site_label_1
_geom_angle_atom_site_label_2
_geom_angle_atom_site_label_3
_geom_angle
C2 C1 C6 121.8(3)
C2 C1 N1 119.7(2)
C6 C1 N1 118.3(2)
C3 C2 C1 119.5(3)
C3 C2 H2A 120.3
C1 C2 H2A 120.3
C2 C3 C4 119.8(3)
C2 C3 H3A 120.1
C4 C3 H3A 120.1
C5 C4 C3 120.5(3)
C5 C4 H4A 119.8
C3 C4 H4A 119.8
C4 C5 C6 121.4(3)
C4 C5 H5A 119.3
C6 C5 H5A 119.3
N2 C6 C5 117.4(2)
N2 C6 C1 125.7(2)
C5 C6 C1 116.9(2)
N2 C7 C10 135.5(2)
N2 C7 S1 115.64(17)
C10 C7 S1 108.44(17)
C9 C8 C17 128.5(2)
C9 C8 S1 112.00(18)
C17 C8 S1 119.47(18)
C8 C9 C10 115.0(2)
C8 C9 H9A 122.5
C10 C9 H9A 122.5
C11 C10 C9 127.7(2)
C11 C10 C7 120.6(2)
C9 C10 C7 111.4(2)
N3 C11 C10 129.0(2)
N3 C11 N1 115.1(2)
C10 C11 N1 115.86(19)
N3 C12 C13 109.9(2)
N3 C12 H12A 109.7
C13 C12 H12A 109.7
N3 C12 H12B 109.7
C13 C12 H12B 109.7
H12A C12 H12B 108.2
N4 C13 C12 111.6(2)
N4 C13 H13A 109.3
C12 C13 H13A 109.3
N4 C13 H13B 109.3
C12 C13 H13B 109.3
H13A C13 H13B 108.0
N4 C14 C15 110.0(2)
N4 C14 H14A 109.7
C15 C14 H14A 109.7
N4 C14 H14B 109.7
C15 C14 H14B 109.7
H14A C14 H14B 108.2
N3 C15 C14 111.1(2)
N3 C15 H15A 109.4
C14 C15 H15A 109.4
N3 C15 H15B 109.4
C14 C15 H15B 109.4
H15A C15 H15B 108.0
N4 C16 H16A 109.5
N4 C16 H16B 109.5
H16A C16 H16B 109.5
N4 C16 H16C 109.5
H16A C16 H16C 109.5
H16B C16 H16C 109.5
C8 C17 H17A 109.5
C8 C17 H17B 109.5
H17A C17 H17B 109.5
C8 C17 H17C 109.5
H17A C17 H17C 109.5
H17B C17 H17C 109.5
O1 C18 O2 125.0(3)
O1 C18 N1 125.2(2)
O2 C18 N1 109.75(19)
O3 C19 O2 108.8(2)
O3 C19 H19A 109.9
O2 C19 H19A 109.9
O3 C19 H19B 109.9
O2 C19 H19B 109.9
H19A C19 H19B 108.3
O4 C20 O3 122.2(3)
O4 C20 C21 127.3(3)
O3 C20 C21 110.5(2)
C20 C21 C22 113.9(2)
C20 C21 H21A 108.8
C22 C21 H21A 108.8
C20 C21 H21B 108.8
C22 C21 H21B 108.8
H21A C21 H21B 107.7
C23 C22 C21 112.1(2)
C23 C22 H22A 109.2
C21 C22 H22A 109.2
C23 C22 H22B 109.2
C21 C22 H22B 109.2
H22A C22 H22B 107.9
C22 C23 C24 113.5(3)
C22 C23 H23A 108.9
C24 C23 H23A 108.9
C22 C23 H23B 108.9
C24 C23 H23B 108.9
H23A C23 H23B 107.7
C25 C24 C23 112.3(3)
C25 C24 H24A 109.1
C23 C24 H24A 109.1
C25 C24 H24B 109.1
C23 C24 H24B 109.1
H24A C24 H24B 107.9
C24 C25 H25A 109.5
C24 C25 H25B 109.5
H25A C25 H25B 109.5
C24 C25 H25C 109.5
H25A C25 H25C 109.5
H25B C25 H25C 109.5
C18 N1 C1 118.22(19)
C18 N1 C11 120.4(2)
C1 N1 C11 114.5(2)
C7 N2 C6 123.2(2)
C11 N3 C15 122.95(19)
C11 N3 C12 122.59(19)
C15 N3 C12 113.58(18)
C13 N4 C14 109.06(19)
C13 N4 C16 111.9(2)
C14 N4 C16 110.7(2)
C18 O2 C19 114.8(2)
C20 O3 C19 116.3(2)
C8 S1 C7 92.87(11)

loop_
_geom_bond_atom_site_label_1
_geom_bond_atom_site_label_2
_geom_bond_distance
C1 C2 1.393(3)
C1 C6 1.407(3)
C1 N1 1.427(3)
C2 C3 1.378(4)
C2 H2A 0.9500
C3 C4 1.394(4)
C3 H3A 0.9500
C4 C5 1.378(4)
C4 H4A 0.9500
C5 C6 1.400(4)
C5 H5A 0.9500
C6 N2 1.380(3)
C7 N2 1.306(3)
C7 C10 1.456(3)
C7 S1 1.769(2)
C8 C9 1.335(3)
C8 C17 1.499(3)
C8 S1 1.752(2)
C9 C10 1.449(3)
C9 H9A 0.9500
C10 C11 1.388(3)
C11 N3 1.344(3)
C11 N1 1.441(3)
C12 N3 1.471(3)
C12 C13 1.519(3)
C12 H12A 0.9900
C12 H12B 0.9900
C13 N4 1.454(3)
C13 H13A 0.9900
C13 H13B 0.9900
C14 N4 1.455(3)
C14 C15 1.503(3)
C14 H14A 0.9900
C14 H14B 0.9900
C15 N3 1.466(3)
C15 H15A 0.9900
C15 H15B 0.9900
C16 N4 1.461(3)
C16 H16A 0.9800
C16 H16B 0.9800
C16 H16C 0.9800
C17 H17A 0.9800
C17 H17B 0.9800
C17 H17C 0.9800
C18 O1 1.203(3)
C18 O2 1.360(3)
C18 N1 1.370(3)
C19 O3 1.416(3)
C19 O2 1.416(3)
C19 H19A 0.9900
C19 H19B 0.9900
C20 O4 1.202(3)
C20 O3 1.368(3)
C20 C21 1.482(4)
C21 C22 1.522(4)
C21 H21A 0.9900
C21 H21B 0.9900
C22 C23 1.512(4)
C22 H22A 0.9900
C22 H22B 0.9900
C23 C24 1.514(4)
C23 H23A 0.9900
C23 H23B 0.9900
C24 C25 1.478(5)
C24 H24A 0.9900
C24 H24B 0.9900
C25 H25A 0.9800
C25 H25B 0.9800
C25 H25C 0.9800

loop_
_geom_torsion_atom_site_label_1
_geom_torsion_atom_site_label_2
_geom_torsion_atom_site_label_3
_geom_torsion_atom_site_label_4
_geom_torsion
C6 C1 C2 C3 -3.7(4)
N1 C1 C2 C3 172.2(2)
C1 C2 C3 C4 0.2(4)
C2 C3 C4 C5 1.6(4)
C3 C4 C5 C6 -0.1(4)
C4 C5 C6 N2 177.8(2)
C4 C5 C6 C1 -3.2(4)
C2 C1 C6 N2 -176.0(2)
N1 C1 C6 N2 8.1(4)
C2 C1 C6 C5 5.1(4)
N1 C1 C6 C5 -170.8(2)
C17 C8 C9 C10 175.4(3)
S1 C8 C9 C10 -2.1(3)
C8 C9 C10 C11 -168.6(3)
C8 C9 C10 C7 5.2(3)
N2 C7 C10 C11 -19.2(5)
S1 C7 C10 C11 168.6(2)
N2 C7 C10 C9 166.5(3)
S1 C7 C10 C9 -5.7(3)
C9 C10 C11 N3 -26.7(4)
C7 C10 C11 N3 160.1(3)
C9 C10 C11 N1 153.0(2)
C7 C10 C11 N1 -20.2(4)
N3 C12 C13 N4 -54.6(3)
N4 C14 C15 N3 57.1(3)
O4 C20 C21 C22 -16.9(4)
O3 C20 C21 C22 162.4(2)
C20 C21 C22 C23 -175.9(2)
C21 C22 C23 C24 177.7(3)
C22 C23 C24 C25 -175.2(3)
O1 C18 N1 C1 7.4(4)
O2 C18 N1 C1 -175.83(19)
O1 C18 N1 C11 156.9(2)
O2 C18 N1 C11 -26.3(3)
C2 C1 N1 C18 -95.9(3)
C6 C1 N1 C18 80.1(3)
C2 C1 N1 C11 112.8(2)
C6 C1 N1 C11 -71.2(3)
N3 C11 N1 C18 105.0(3)
C10 C11 N1 C18 -74.8(3)
N3 C11 N1 C1 -104.4(3)
C10 C11 N1 C1 75.8(3)
C10 C7 N2 C6 -0.9(5)
S1 C7 N2 C6 170.9(2)
C5 C6 N2 C7 -154.6(3)
C1 C6 N2 C7 26.5(4)
C10 C11 N3 C15 156.5(3)
N1 C11 N3 C15 -23.2(3)
C10 C11 N3 C12 -12.0(4)
N1 C11 N3 C12 168.2(2)
C14 C15 N3 C11 138.4(2)
C14 C15 N3 C12 -52.1(3)
C13 C12 N3 C11 -140.4(2)
C13 C12 N3 C15 50.0(3)
C12 C13 N4 C14 61.0(3)
C12 C13 N4 C16 -176.2(2)
C15 C14 N4 C13 -61.6(3)
C15 C14 N4 C16 175.0(2)
O1 C18 O2 C19 -15.2(3)
N1 C18 O2 C19 168.04(19)
O3 C19 O2 C18 -83.8(2)
O4 C20 O3 C19 -13.2(4)
C21 C20 O3 C19 167.5(2)
O2 C19 O3 C20 -85.8(3)
C9 C8 S1 C7 -1.2(2)
C17 C8 S1 C7 -178.9(2)
N2 C7 S1 C8 -170.0(2)
C10 C7 S1 C8 3.94(19)
